data_7720852
loop_
_publ_author_name
'Milder, Alexander'
'Woodward, Patrick M.'

_publ_section_title
;
 Structural design principles for hybrid cadmium thiocyanate-halides
 containing bulky organic cations.
;
_journal_issue 16
_journal_name_full 'Dalton transactions (Cambridge, England : 2003)'
_journal_page_first 6441
_journal_page_last 6452
_journal_paper_doi 10.1039/d6dt00207b
_journal_volume 55
_journal_year 2026
_chemical_formula_moiety 'Br C2 Cd N2 S2, C7 H10 N'
_chemical_formula_sum 'C9 H10 Br Cd N3 S2'
_chemical_formula_weight 416.63
_space_group_crystal_system triclinic
_space_group_IT_number 2
_space_group_name_Hall '-P 1'
_space_group_name_H-M_alt 'P -1'
_atom_sites_solution_hydrogens geom
_atom_sites_solution_primary dual
_audit_creation_date 2024-11-06
_audit_creation_method
;
Olex2 1.5
(compiled 2024.02.16 svn.r378c4104 for OlexSys, GUI svn.r6928)
;
_audit_update_record
;
2025-05-27 deposited with the CCDC.	2026-03-23 downloaded from the CCDC.
;
_cell_angle_alpha 79.520(2)
_cell_angle_beta 80.742(2)
_cell_angle_gamma 76.902(2)
_cell_formula_units_Z 2
_cell_length_a 5.8458(3)
_cell_length_b 10.1305(6)
_cell_length_c 12.1382(6)
_cell_measurement_reflns_used 3860
_cell_measurement_temperature 298
_cell_measurement_theta_max 26.47
_cell_measurement_theta_min 2.50
_cell_volume 683.06(6)
_computing_cell_refinement 'SAINT v8.40B (Bruker, 2021)'
_computing_data_collection 'APEX3 v2021.10-0 (Bruker, 2021)'
_computing_data_reduction 'SAINT v8.40B (Bruker, 2021)'
_computing_molecular_graphics 'Olex2 1.5 (Dolomanov et al., 2009)'
_computing_publication_material 'Olex2 1.5 (Dolomanov et al., 2009)'
_computing_structure_refinement 'XL  (Sheldrick, 2008)'
_computing_structure_solution 'ShelXT (Sheldrick, 2015)'
_diffrn_ambient_temperature 298
_diffrn_detector 'Bruker Photon III area detector'
_diffrn_detector_area_resol_mean 10.5
_diffrn_detector_type 'CMOS area detector'
_diffrn_measured_fraction_theta_full 0.999
_diffrn_measured_fraction_theta_max 0.998
_diffrn_measurement_device 'Kappa Four-Circle Diffractometer'
_diffrn_measurement_device_type 'Bruker D8 Venture'
_diffrn_measurement_method '\w and \f scans'
_diffrn_radiation_monochromator 'Double Bounce Multilayer Mirrors'
_diffrn_radiation_probe x-ray
_diffrn_radiation_type MoK\a
_diffrn_radiation_wavelength 0.71073
_diffrn_radiation_xray_symbol K-L~3~
_diffrn_reflns_av_R_equivalents 0.0675
_diffrn_reflns_av_unetI/netI 0.0399
_diffrn_reflns_Laue_measured_fraction_full 0.999
_diffrn_reflns_Laue_measured_fraction_max 0.998
_diffrn_reflns_limit_h_max 7
_diffrn_reflns_limit_h_min -7
_diffrn_reflns_limit_k_max 13
_diffrn_reflns_limit_k_min -13
_diffrn_reflns_limit_l_max 16
_diffrn_reflns_limit_l_min -16
_diffrn_reflns_number 23247
_diffrn_reflns_point_group_measured_fraction_full 0.999
_diffrn_reflns_point_group_measured_fraction_max 0.998
_diffrn_reflns_theta_full 25.242
_diffrn_reflns_theta_max 28.401
_diffrn_reflns_theta_min 2.900
_diffrn_source 'Micro Focus Rotating Anode'
_diffrn_source_current 50.0
_diffrn_source_power 2.5
_diffrn_source_type 'Bruker TXS'
_diffrn_source_voltage 50.0
_diffrn_standards_number 0
_exptl_absorpt_coefficient_mu 4.806
_exptl_absorpt_correction_T_max 0.0962
_exptl_absorpt_correction_T_min 0.0658
_exptl_absorpt_correction_type multi-scan
_exptl_absorpt_process_details
;
SADABS-2016/2 (Bruker,2016/2) was used for absorption correction.
wR2(int) was 0.0779 before and 0.0594 after correction.
The Ratio of minimum to maximum transmission is 0.6840.
The \l/2 correction factor is Not present.
;
_exptl_crystal_colour 'clear colourless'
_exptl_crystal_colour_lustre clear
_exptl_crystal_colour_primary colourless
_exptl_crystal_density_diffrn 2.026
_exptl_crystal_description needle
_exptl_crystal_F_000 400
_exptl_crystal_size_max 0.3
_exptl_crystal_size_mid 0.04
_exptl_crystal_size_min 0.02
_refine_diff_density_max 0.395
_refine_diff_density_min -0.460
_refine_diff_density_rms 0.090
_refine_ls_extinction_method none
_refine_ls_goodness_of_fit_ref 1.002
_refine_ls_hydrogen_treatment constr
_refine_ls_matrix_type full
_refine_ls_number_parameters 146
_refine_ls_number_reflns 3411
_refine_ls_number_restraints 0
_refine_ls_restrained_S_all 1.002
_refine_ls_R_factor_all 0.0595
_refine_ls_R_factor_gt 0.0330
_refine_ls_shift/su_max 0.001
_refine_ls_shift/su_mean 0.000
_refine_ls_structure_factor_coef Fsqd
_refine_ls_weighting_details 'w=1/[\s^2^(Fo^2^)+(0.0176P)^2^+0.6116P] where P=(Fo^2^+2Fc^2^)/3'
_refine_ls_weighting_scheme calc
_refine_ls_wR_factor_gt 0.0574
_refine_ls_wR_factor_ref 0.0665
_reflns_Friedel_coverage 0.000
_reflns_number_gt 2452
_reflns_number_total 3411
_reflns_threshold_expression 'I > 2\s(I)'
_cod_data_source_file d6dt00207b2.cif
_cod_data_source_block BzACd(SCN)2Br
_cod_depositor_comments
;
The following automatic conversions were performed:

data item '_diffrn_radiation_probe' value 'X-ray' was changed to
'x-ray' in accordance with the
/home/data/users/saulius/crontab/automatic-downloads/rss-feeds/RSC/lib/dictionaries/cif_core.dic
dictionary named 'cif_core.dic' version 2.4.2 last updated on
2011-04-26.

Automatic conversion script
Id: cif_fix_values 8170 2020-07-09 18:12:32Z antanas 

 Adding full bibliography for 7720852--7720858.cif.
;
_cod_database_code 7720852
_shelx_shelxl_version_number 2019/1
_shelx_space_group_comment
;
The symmetry employed for this shelxl refinement is uniquely defined
by the following loop, which should always be used as a source of
symmetry information in preference to the above space-group names.
They are only intended as comments.
;
_olex2_refinement_description
;
1. Fixed Uiso
 At 1.2 times of:
  All C(H) groups, All C(H,H) groups, All N(H,H,H) groups
2.a Secondary CH2 refined with riding coordinates:
 C00C(H00E,H00F)
2.b Aromatic/amide H refined with riding coordinates:
 C00B(H00D), C00D(H00G), C00E(H00H), C00F(H00I), C00G(H00J)
2.c Idealised Me refined as rotating group:
 N007(H00A,H00B,H00C)
;
_olex2_submission_special_instructions 'No special instructions were received'

loop_
_space_group_symop_operation_xyz
'x, y, z'
'-x, -y, -z'

loop_
_atom_site_label
_atom_site_type_symbol
_atom_site_fract_x
_atom_site_fract_y
_atom_site_fract_z
_atom_site_U_iso_or_equiv
_atom_site_adp_type
_atom_site_occupancy
_atom_site_site_symmetry_order
_atom_site_calc_flag
_atom_site_refinement_flags_posn
_atom_site_refinement_flags_adp
_atom_site_refinement_flags_occupancy
_atom_site_disorder_assembly
_atom_site_disorder_group
Cd01 Cd 0.35467(5) 0.17742(3) 0.38913(3) 0.04615(10) Uani 1 1 d . . . . .
Br02 Br 0.35700(8) 0.44164(5) 0.38752(4) 0.05664(14) Uani 1 1 d . . . . .
S003 S -0.42469(15) 0.10673(10) 0.59707(9) 0.0434(2) Uani 1 1 d . . . . .
S004 S 1.13522(19) 0.23590(13) 0.20733(10) 0.0591(3) Uani 1 1 d . . . . .
N005 N 0.0186(5) 0.1749(4) 0.5178(3) 0.0484(8) Uani 1 1 d . . . . .
N006 N 0.7244(6) 0.1368(4) 0.2942(3) 0.0523(9) Uani 1 1 d . . . . .
N007 N 0.8184(6) 0.5932(4) 0.3296(3) 0.0628(10) Uani 1 1 d . . . . .
H00A H 0.963524 0.544140 0.337112 0.075 Uiso 1 1 calc R U . . .
H00B H 0.712209 0.544080 0.364587 0.075 Uiso 1 1 calc R U . . .
H00C H 0.797366 0.669296 0.360107 0.075 Uiso 1 1 calc R U . . .
C008 C -0.1630(6) 0.1472(4) 0.5491(3) 0.0387(8) Uani 1 1 d . . . . .
C009 C 0.8949(6) 0.1767(4) 0.2596(3) 0.0395(8) Uani 1 1 d . . . . .
C00A C 0.9840(7) 0.6975(5) 0.1425(4) 0.0510(10) Uani 1 1 d . . . . .
C00B C 1.1530(8) 0.6298(5) 0.0674(4) 0.0621(12) Uani 1 1 d . . . . .
H00D H 1.147902 0.541358 0.058443 0.075 Uiso 1 1 calc R U . . .
C00C C 0.7890(8) 0.6298(5) 0.2091(4) 0.0635(12) Uani 1 1 d . . . . .
H00E H 0.637554 0.691655 0.200791 0.076 Uiso 1 1 calc R U . . .
H00F H 0.788621 0.547689 0.178720 0.076 Uiso 1 1 calc R U . . .
C00D C 1.3269(9) 0.6917(6) 0.0063(4) 0.0702(14) Uani 1 1 d . . . . .
H00G H 1.437036 0.646130 -0.045567 0.084 Uiso 1 1 calc R U . . .
C00E C 1.3411(10) 0.8198(6) 0.0207(5) 0.0798(16) Uani 1 1 d . . . . .
H00H H 1.460839 0.861719 -0.020529 0.096 Uiso 1 1 calc R U . . .
C00F C 0.9974(10) 0.8260(6) 0.1564(5) 0.0888(18) Uani 1 1 d . . . . .
H00I H 0.885418 0.873434 0.206469 0.107 Uiso 1 1 calc R U . . .
C00G C 1.1791(12) 0.8848(6) 0.0954(5) 0.103(2) Uani 1 1 d . . . . .
H00J H 1.189835 0.971685 0.106152 0.124 Uiso 1 1 calc R U . . .

loop_
_atom_site_aniso_label
_atom_site_aniso_U_11
_atom_site_aniso_U_22
_atom_site_aniso_U_33
_atom_site_aniso_U_23
_atom_site_aniso_U_13
_atom_site_aniso_U_12
Cd01 0.03293(14) 0.04837(19) 0.05556(19) -0.00529(14) 0.00253(12) -0.01272(12)
Br02 0.0563(3) 0.0486(3) 0.0690(3) -0.0038(2) -0.0112(2) -0.0206(2)
S003 0.0318(4) 0.0440(6) 0.0524(6) -0.0071(5) 0.0047(4) -0.0103(4)
S004 0.0486(6) 0.0792(9) 0.0525(7) 0.0058(6) -0.0039(5) -0.0333(6)
N005 0.0348(17) 0.051(2) 0.058(2) -0.0070(17) 0.0010(15) -0.0118(14)
N006 0.0410(18) 0.064(2) 0.053(2) -0.0099(18) 0.0022(15) -0.0179(17)
N007 0.054(2) 0.069(3) 0.059(2) 0.002(2) 0.0027(18) -0.0151(19)
C008 0.0370(19) 0.036(2) 0.041(2) -0.0053(17) -0.0050(15) -0.0035(15)
C009 0.0355(19) 0.040(2) 0.040(2) -0.0072(17) -0.0022(15) -0.0028(15)
C00A 0.052(2) 0.052(3) 0.045(2) -0.004(2) -0.0040(18) -0.0065(19)
C00B 0.069(3) 0.054(3) 0.061(3) -0.015(2) -0.002(2) -0.008(2)
C00C 0.058(3) 0.073(3) 0.060(3) -0.003(3) -0.007(2) -0.019(2)
C00D 0.070(3) 0.071(4) 0.057(3) -0.010(3) 0.013(2) -0.002(3)
C00E 0.092(4) 0.070(4) 0.074(4) -0.001(3) 0.013(3) -0.033(3)
C00F 0.096(4) 0.072(4) 0.089(4) -0.030(3) 0.038(3) -0.019(3)
C00G 0.139(6) 0.068(4) 0.101(5) -0.019(4) 0.030(4) -0.045(4)

loop_
_atom_type_symbol
_atom_type_description
_atom_type_scat_dispersion_real
_atom_type_scat_dispersion_imag
_atom_type_scat_source
C C 0.0033 0.0016 'International Tables Vol C Tables 4.2.6.8 and 6.1.1.4'
H H 0.0000 0.0000 'International Tables Vol C Tables 4.2.6.8 and 6.1.1.4'
Br Br -0.2901 2.4595 'International Tables Vol C Tables 4.2.6.8 and 6.1.1.4'
Cd Cd -0.8075 1.2024 'International Tables Vol C Tables 4.2.6.8 and 6.1.1.4'
N N 0.0061 0.0033 'International Tables Vol C Tables 4.2.6.8 and 6.1.1.4'
S S 0.1246 0.1234 'International Tables Vol C Tables 4.2.6.8 and 6.1.1.4'

loop_
_geom_angle_atom_site_label_1
_geom_angle_atom_site_label_2
_geom_angle_atom_site_label_3
_geom_angle
_geom_angle_site_symmetry_1
_geom_angle_site_symmetry_3
_geom_angle_publ_flag
Br02 Cd01 S003 89.53(2) . 1_655 ?
Br02 Cd01 S003 170.64(2) . 2_556 ?
S003 Cd01 S003 83.22(3) 2_556 1_655 ?
S004 Cd01 Br02 91.97(3) 1_455 . ?
S004 Cd01 S003 176.86(3) 1_455 1_655 ?
S004 Cd01 S003 95.57(4) 1_455 2_556 ?
N005 Cd01 Br02 95.09(9) . . ?
N005 Cd01 S003 89.63(9) . 2_556 ?
N005 Cd01 S003 81.04(9) . 1_655 ?
N005 Cd01 S004 96.08(9) . 1_455 ?
N006 Cd01 Br02 92.92(9) . . ?
N006 Cd01 S003 87.37(9) . 1_655 ?
N006 Cd01 S003 80.89(10) . 2_556 ?
N006 Cd01 S004 95.31(9) . 1_455 ?
N006 Cd01 N005 165.83(12) . . ?
Cd01 S003 Cd01 96.78(3) 2_556 1_455 ?
C008 S003 Cd01 100.03(13) . 1_455 ?
C008 S003 Cd01 106.18(13) . 2_556 ?
C009 S004 Cd01 99.44(14) . 1_655 ?
C008 N005 Cd01 152.6(3) . . ?
C009 N006 Cd01 147.4(3) . . ?
H00A N007 H00B 109.5 . . ?
H00A N007 H00C 109.5 . . ?
H00B N007 H00C 109.5 . . ?
C00C N007 H00A 109.5 . . ?
C00C N007 H00B 109.5 . . ?
C00C N007 H00C 109.5 . . ?
N005 C008 S003 178.8(4) . . ?
N006 C009 S004 178.6(4) . . ?
C00B C00A C00C 120.5(4) . . ?
C00F C00A C00B 118.9(4) . . ?
C00F C00A C00C 120.5(4) . . ?
C00A C00B H00D 119.7 . . ?
C00D C00B C00A 120.5(5) . . ?
C00D C00B H00D 119.7 . . ?
N007 C00C C00A 111.8(4) . . ?
N007 C00C H00E 109.2 . . ?
N007 C00C H00F 109.2 . . ?
C00A C00C H00E 109.2 . . ?
C00A C00C H00F 109.2 . . ?
H00E C00C H00F 107.9 . . ?
C00B C00D H00G 119.7 . . ?
C00B C00D C00E 120.5(5) . . ?
C00E C00D H00G 119.7 . . ?
C00D C00E H00H 120.5 . . ?
C00G C00E C00D 119.0(5) . . ?
C00G C00E H00H 120.5 . . ?
C00A C00F H00I 120.4 . . ?
C00A C00F C00G 119.3(5) . . ?
C00G C00F H00I 120.4 . . ?
C00E C00G C00F 121.7(6) . . ?
C00E C00G H00J 119.1 . . ?
C00F C00G H00J 119.1 . . ?

loop_
_geom_bond_atom_site_label_1
_geom_bond_atom_site_label_2
_geom_bond_distance
_geom_bond_site_symmetry_2
_geom_bond_publ_flag
Cd01 Br02 2.6763(6) . ?
Cd01 S003 2.7918(11) 2_556 ?
Cd01 S003 2.9186(11) 1_655 ?
Cd01 S004 2.6376(12) 1_455 ?
Cd01 N005 2.307(3) . ?
Cd01 N006 2.267(3) . ?
S003 C008 1.661(4) . ?
S004 C009 1.641(4) . ?
N005 C008 1.147(4) . ?
N006 C009 1.149(4) . ?
N007 H00A 0.8900 . ?
N007 H00B 0.8900 . ?
N007 H00C 0.8900 . ?
N007 C00C 1.471(5) . ?
C00A C00B 1.382(6) . ?
C00A C00C 1.509(6) . ?
C00A C00F 1.363(7) . ?
C00B H00D 0.9300 . ?
C00B C00D 1.361(6) . ?
C00C H00E 0.9700 . ?
C00C H00F 0.9700 . ?
C00D H00G 0.9300 . ?
C00D C00E 1.363(7) . ?
C00E H00H 0.9300 . ?
C00E C00G 1.345(8) . ?
C00F H00I 0.9300 . ?
C00F C00G 1.380(7) . ?
C00G H00J 0.9300 . ?

loop_
_geom_torsion_atom_site_label_1
_geom_torsion_atom_site_label_2
_geom_torsion_atom_site_label_3
_geom_torsion_atom_site_label_4
_geom_torsion
_geom_torsion_site_symmetry_1
_geom_torsion_site_symmetry_2
_geom_torsion_site_symmetry_3
_geom_torsion_site_symmetry_4
_geom_torsion_publ_flag
C00A C00B C00D C00E 1.8(8) . . . . ?
C00A C00F C00G C00E 1.3(11) . . . . ?
C00B C00A C00C N007 109.8(5) . . . . ?
C00B C00A C00F C00G -0.1(9) . . . . ?
C00B C00D C00E C00G -0.6(9) . . . . ?
C00C C00A C00B C00D 179.1(4) . . . . ?
C00C C00A C00F C00G 179.3(5) . . . . ?
C00D C00E C00G C00F -1.0(11) . . . . ?
C00F C00A C00B C00D -1.5(7) . . . . ?
C00F C00A C00C N007 -69.6(6) . . . . ?
